data_7158209
loop_
_publ_author_name
'Zhang, Yifang'
'Wang, Qian'
'Peng, Yi'
'Gong, Haiying'
'Chen, Hua'
'Deng, Hongmei'
'Hao, Jian'
'Wan, Wen'

_publ_section_title
;
 Metal-free, oxidative decarboxylation of aryldifluoroacetic acid with the
 formation of the ArS-CF<sub>2</sub> bond.
;
_journal_issue 32
_journal_name_full 'Organic &amp; biomolecular chemistry'
_journal_page_first 7024
_journal_page_last 7030
_journal_paper_doi 10.1039/d1ob01165k
_journal_volume 19
_journal_year 2021
_chemical_absolute_configuration ad
_chemical_formula_sum 'C15 H11 F2 N O S2'
_chemical_formula_weight 323.37
_space_group_crystal_system orthorhombic
_space_group_IT_number 19
_space_group_name_Hall 'P 2ac 2ab'
_space_group_name_H-M_alt 'P 21 21 21'
_atom_sites_solution_hydrogens geom
_audit_update_record
;
2021-04-29 deposited with the CCDC.	2021-07-22 downloaded from the CCDC.
;
_cell_angle_alpha 90
_cell_angle_beta 90
_cell_angle_gamma 90
_cell_formula_units_Z 4
_cell_length_a 5.89830(10)
_cell_length_b 15.4491(2)
_cell_length_c 15.8136(3)
_cell_measurement_reflns_used 9648
_cell_measurement_temperature 303.(2)
_cell_measurement_theta_max 66.67
_cell_measurement_theta_min 2.79
_cell_volume 1440.99(4)
_computing_cell_refinement 'Bruker SAINT'
_computing_data_collection 'Bruker APEX2'
_computing_data_reduction 'Bruker SAINT'
_computing_molecular_graphics 'Bruker SHELXTL'
_computing_publication_material 'Bruker SHELXTL'
_computing_structure_refinement 'SHELXL-2014 (Sheldrick 2014)'
_computing_structure_solution 'SHELXS-97 (Sheldrick 2008)'
_diffrn_ambient_temperature 303.(2)
_diffrn_measured_fraction_theta_full 0.996
_diffrn_measured_fraction_theta_max 0.996
_diffrn_measurement_device 'Bruker APEX-II CCD'
_diffrn_measurement_method '\f and \w scans'
_diffrn_radiation_type 'Cu K\a'
_diffrn_radiation_wavelength 1.54178
_diffrn_reflns_av_R_equivalents 0.0250
_diffrn_reflns_av_unetI/netI 0.0233
_diffrn_reflns_limit_h_max 7
_diffrn_reflns_limit_h_min -7
_diffrn_reflns_limit_k_max 18
_diffrn_reflns_limit_k_min -18
_diffrn_reflns_limit_l_max 18
_diffrn_reflns_limit_l_min -18
_diffrn_reflns_number 11956
_diffrn_reflns_theta_full 66.66
_diffrn_reflns_theta_max 66.66
_diffrn_reflns_theta_min 4.00
_exptl_absorpt_coefficient_mu 3.544
_exptl_absorpt_correction_T_max 0.7528
_exptl_absorpt_correction_T_min 0.5569
_exptl_absorpt_correction_type multi-scan
_exptl_absorpt_process_details
;
;
_exptl_crystal_colour colorless
_exptl_crystal_density_diffrn 1.491
_exptl_crystal_density_method 'not measured'
_exptl_crystal_description block
_exptl_crystal_F_000 664
_exptl_crystal_size_max 0.160
_exptl_crystal_size_mid 0.140
_exptl_crystal_size_min 0.070
_refine_diff_density_max 0.291
_refine_diff_density_min -0.214
_refine_ls_abs_structure_details
;

Flack x determined using 1011 quotients [(I+)-(I-)]/[(I+)+(I-)]
(Parsons, Flack and Wagner, Acta Cryst. B69 (2013) 249-259).
;
_refine_ls_abs_structure_Flack 0.087(5)
_refine_ls_extinction_method none
_refine_ls_goodness_of_fit_ref 1.065
_refine_ls_hydrogen_treatment constr
_refine_ls_matrix_type full
_refine_ls_number_parameters 191
_refine_ls_number_reflns 2520
_refine_ls_number_restraints 0
_refine_ls_restrained_S_all 1.065
_refine_ls_R_factor_all 0.0292
_refine_ls_R_factor_gt 0.0291
_refine_ls_shift/su_max 0.001
_refine_ls_shift/su_mean 0.000
_refine_ls_structure_factor_coef Fsqd
_refine_ls_weighting_details 'w=1/[\s^2^(Fo^2^)+(0.0642P)^2^+0.1684P] where P=(Fo^2^+2Fc^2^)/3'
_refine_ls_weighting_scheme calc
_refine_ls_wR_factor_gt 0.0902
_refine_ls_wR_factor_ref 0.0904
_reflns_Friedel_coverage 0.694
_reflns_Friedel_fraction_full 0.993
_reflns_Friedel_fraction_max 0.992
_reflns_number_gt 2498
_reflns_number_total 2520
_reflns_threshold_expression 'I > 2\s(I)'
_cod_data_source_file d1ob01165k2.cif
_cod_data_source_block 20210329a
_cod_depositor_comments 'Adding full bibliography for 7158209.cif.'
_cod_database_code 7158209

loop_
_space_group_symop_operation_xyz
'x, y, z'
'-x+1/2, -y, z+1/2'
'-x, y+1/2, -z+1/2'
'x+1/2, -y+1/2, -z'

loop_
_atom_site_type_symbol
_atom_site_label
_atom_site_fract_x
_atom_site_fract_y
_atom_site_fract_z
_atom_site_U_iso_or_equiv
_atom_site_adp_type
_atom_site_calc_flag
_atom_site_refinement_flags_adp
_atom_site_refinement_flags_occupancy
_atom_site_refinement_flags_posn
_atom_site_occupancy
_atom_site_disorder_assembly
_atom_site_disorder_group
S S1 0.22541(13) 0.39958(5) 0.60369(5) 0.0557(2) Uani d . . . 1 . .
S S2 0.51159(16) 0.53525(4) 0.69071(4) 0.0558(2) Uani d . . . 1 . .
F F1 0.4933(7) 0.57035(14) 0.53025(13) 0.1092(12) Uani d . . . 1 . .
F F2 0.8234(5) 0.53933(14) 0.5755(2) 0.1097(11) Uani d . . . 1 . .
O O1 0.7862(4) 0.93734(12) 0.65407(14) 0.0560(5) Uani d . . . 1 . .
N N1 0.6095(4) 0.36497(15) 0.67659(14) 0.0466(5) Uani d . . . 1 . .
C C1 0.3144(5) 0.29359(17) 0.60431(17) 0.0437(6) Uani d . . . 1 . .
C C2 0.2120(6) 0.22087(19) 0.56784(18) 0.0533(7) Uani d . . . 1 . .
H H2 0.071992 0.224908 0.541066 0.064 Uiso calc U . R 1 . .
C C3 0.3252(7) 0.14333(19) 0.57291(19) 0.0588(8) Uani d . . . 1 . .
H H3 0.261452 0.09442 0.548222 0.071 Uiso calc U . R 1 . .
C C4 0.5319(7) 0.13616(19) 0.61387(19) 0.0615(9) Uani d . . . 1 . .
H H4 0.603724 0.082647 0.616611 0.074 Uiso calc U . R 1 . .
C C5 0.6326(6) 0.2075(2) 0.6507(2) 0.0549(7) Uani d . . . 1 . .
H H5 0.770853 0.202393 0.678491 0.066 Uiso calc U . R 1 . .
C C6 0.5233(5) 0.28719(16) 0.64539(15) 0.0427(6) Uani d . . . 1 . .
C C7 0.4710(5) 0.42703(17) 0.65791(16) 0.0450(6) Uani d . . . 1 . .
C C8 0.6313(7) 0.5830(2) 0.5964(2) 0.0587(8) Uani d . . . 1 . .
C C9 0.6775(6) 0.67685(18) 0.61144(17) 0.0496(7) Uani d . . . 1 . .
C C10 0.5229(6) 0.7391(2) 0.5856(2) 0.0569(7) Uani d . . . 1 . .
H H10 0.390471 0.722512 0.558105 0.068 Uiso calc U . R 1 . .
C C11 0.5654(5) 0.8252(2) 0.6006(2) 0.0561(7) Uani d . . . 1 . .
H H11 0.46157 0.866774 0.583053 0.067 Uiso calc U . R 1 . .
C C12 0.7616(5) 0.85041(16) 0.64178(17) 0.0439(6) Uani d . . . 1 . .
C C13 0.9169(6) 0.78899(19) 0.6680(2) 0.0542(7) Uani d . . . 1 . .
H H13 1.048954 0.805596 0.695711 0.065 Uiso calc U . R 1 . .
C C14 0.8731(6) 0.70226(19) 0.6523(2) 0.0584(8) Uani d . . . 1 . .
H H14 0.97714 0.660628 0.669537 0.07 Uiso calc U . R 1 . .
C C15 1.0005(6) 0.96793(19) 0.6846(2) 0.0616(8) Uani d . . . 1 . .
H H15A 1.118074 0.950975 0.646056 0.092 Uiso calc U . R 1 . .
H H15B 1.029971 0.943396 0.739292 0.092 Uiso calc U . R 1 . .
H H15C 0.996859 1.029891 0.688947 0.092 Uiso calc U . R 1 . .

loop_
_atom_site_aniso_label
_atom_site_aniso_U_11
_atom_site_aniso_U_22
_atom_site_aniso_U_33
_atom_site_aniso_U_12
_atom_site_aniso_U_13
_atom_site_aniso_U_23
S1 0.0527(4) 0.0478(4) 0.0666(4) 0.0099(3) -0.0126(3) -0.0089(3)
S2 0.0822(5) 0.0379(3) 0.0471(4) -0.0048(4) 0.0021(4) -0.0067(3)
F1 0.213(3) 0.0583(11) 0.0559(11) -0.0321(18) -0.0407(17) 0.0013(9)
F2 0.118(2) 0.0484(11) 0.162(3) 0.0044(12) 0.075(2) -0.0188(14)
O1 0.0621(12) 0.0356(10) 0.0702(12) 0.0038(9) -0.0053(11) -0.0016(8)
N1 0.0522(13) 0.0402(11) 0.0473(11) -0.0035(10) -0.0057(10) 0.0003(9)
C1 0.0459(14) 0.0427(13) 0.0426(12) -0.0014(11) 0.0013(12) 0.0001(11)
C2 0.0570(17) 0.0544(16) 0.0484(14) -0.0123(14) -0.0021(13) -0.0057(12)
C3 0.084(2) 0.0410(14) 0.0511(15) -0.0181(15) 0.0030(16) -0.0005(12)
C4 0.094(3) 0.0356(13) 0.0549(15) 0.0040(15) 0.0014(18) 0.0063(12)
C5 0.0642(18) 0.0453(15) 0.0553(15) 0.0064(14) -0.0081(14) 0.0047(13)
C6 0.0511(14) 0.0374(12) 0.0396(11) -0.0040(11) -0.0005(12) 0.0010(9)
C7 0.0545(15) 0.0386(12) 0.0419(11) -0.0029(12) -0.0027(12) -0.0032(10)
C8 0.080(2) 0.0430(15) 0.0528(15) -0.0022(14) 0.0066(15) -0.0069(13)
C9 0.0654(18) 0.0377(13) 0.0458(13) 0.0025(12) 0.0071(13) 0.0014(11)
C10 0.0538(17) 0.0509(15) 0.0661(17) 0.0014(14) -0.0077(15) -0.0070(13)
C11 0.0521(17) 0.0439(14) 0.0723(18) 0.0120(12) -0.0079(15) -0.0028(14)
C12 0.0500(15) 0.0349(12) 0.0469(13) 0.0032(11) 0.0011(12) 0.0019(10)
C13 0.0542(16) 0.0450(15) 0.0634(17) 0.0031(13) -0.0117(14) 0.0043(13)
C14 0.0623(18) 0.0413(15) 0.0715(19) 0.0093(13) -0.0080(16) 0.0082(14)
C15 0.0658(19) 0.0473(15) 0.0717(19) -0.0129(16) 0.0008(16) -0.0015(13)

loop_
_atom_type_symbol
_atom_type_description
_atom_type_scat_dispersion_real
_atom_type_scat_dispersion_imag
_atom_type_scat_source
C C 0.0181 0.0091 'International Tables Vol C Tables 4.2.6.8 and 6.1.1.4'
H H 0.0000 0.0000 'International Tables Vol C Tables 4.2.6.8 and 6.1.1.4'
F F 0.0727 0.0534 'International Tables Vol C Tables 4.2.6.8 and 6.1.1.4'
N N 0.0311 0.0180 'International Tables Vol C Tables 4.2.6.8 and 6.1.1.4'
O O 0.0492 0.0322 'International Tables Vol C Tables 4.2.6.8 and 6.1.1.4'
S S 0.3331 0.5567 'International Tables Vol C Tables 4.2.6.8 and 6.1.1.4'

loop_
_geom_angle_atom_site_label_1
_geom_angle_atom_site_label_2
_geom_angle_atom_site_label_3
_geom_angle_site_symmetry_1
_geom_angle_site_symmetry_3
_geom_angle
_geom_angle_publ_flag
C1 S1 C7 . . 88.58(13) ?
C7 S2 C8 . . 101.36(13) ?
C12 O1 C15 . . 117.8(2) ?
C7 N1 C6 . . 109.1(2) ?
C6 C1 C2 . . 121.0(3) ?
C6 C1 S1 . . 109.8(2) ?
C2 C1 S1 . . 129.1(2) ?
C3 C2 C1 . . 117.8(3) ?
C3 C2 H2 . . 121.1 ?
C1 C2 H2 . . 121.1 ?
C2 C3 C4 . . 121.7(3) ?
C2 C3 H3 . . 119.2 ?
C4 C3 H3 . . 119.2 ?
C5 C4 C3 . . 120.8(3) ?
C5 C4 H4 . . 119.6 ?
C3 C4 H4 . . 119.6 ?
C4 C5 C6 . . 118.8(3) ?
C4 C5 H5 . . 120.6 ?
C6 C5 H5 . . 120.6 ?
C5 C6 N1 . . 124.9(3) ?
C5 C6 C1 . . 119.9(2) ?
N1 C6 C1 . . 115.2(2) ?
N1 C7 S1 . . 117.3(2) ?
N1 C7 S2 . . 123.3(2) ?
S1 C7 S2 . . 119.29(16) ?
F1 C8 F2 . . 104.2(3) ?
F1 C8 C9 . . 112.2(3) ?
F2 C8 C9 . . 111.6(3) ?
F1 C8 S2 . . 110.3(3) ?
F2 C8 S2 . . 108.8(2) ?
C9 C8 S2 . . 109.6(2) ?
C14 C9 C10 . . 119.4(3) ?
C14 C9 C8 . . 120.2(3) ?
C10 C9 C8 . . 120.4(3) ?
C11 C10 C9 . . 120.0(3) ?
C11 C10 H10 . . 120.0 ?
C9 C10 H10 . . 120.0 ?
C10 C11 C12 . . 120.4(3) ?
C10 C11 H11 . . 119.8 ?
C12 C11 H11 . . 119.8 ?
O1 C12 C13 . . 124.2(3) ?
O1 C12 C11 . . 115.7(2) ?
C13 C12 C11 . . 120.1(3) ?
C12 C13 C14 . . 119.1(3) ?
C12 C13 H13 . . 120.5 ?
C14 C13 H13 . . 120.5 ?
C9 C14 C13 . . 121.0(3) ?
C9 C14 H14 . . 119.5 ?
C13 C14 H14 . . 119.5 ?
O1 C15 H15A . . 109.5 ?
O1 C15 H15B . . 109.5 ?
H15A C15 H15B . . 109.5 ?
O1 C15 H15C . . 109.5 ?
H15A C15 H15C . . 109.5 ?
H15B C15 H15C . . 109.5 ?

loop_
_geom_bond_atom_site_label_1
_geom_bond_atom_site_label_2
_geom_bond_site_symmetry_2
_geom_bond_distance
_geom_bond_publ_flag
S1 C1 . 1.719(3) ?
S1 C7 . 1.736(3) ?
S2 C7 . 1.767(3) ?
S2 C8 . 1.808(3) ?
F1 C8 . 1.339(4) ?
F2 C8 . 1.359(5) ?
O1 C12 . 1.365(3) ?
O1 C15 . 1.433(4) ?
N1 C7 . 1.294(4) ?
N1 C6 . 1.395(3) ?
C1 C6 . 1.396(4) ?
C1 C2 . 1.400(4) ?
C2 C3 . 1.374(5) ?
C2 H2 . 0.93 ?
C3 C4 . 1.385(5) ?
C3 H3 . 0.93 ?
C4 C5 . 1.380(5) ?
C4 H4 . 0.93 ?
C5 C6 . 1.392(4) ?
C5 H5 . 0.93 ?
C8 C9 . 1.494(4) ?
C9 C14 . 1.379(5) ?
C9 C10 . 1.386(4) ?
C10 C11 . 1.375(4) ?
C10 H10 . 0.93 ?
C11 C12 . 1.384(4) ?
C11 H11 . 0.93 ?
C12 C13 . 1.382(4) ?
C13 C14 . 1.387(4) ?
C13 H13 . 0.93 ?
C14 H14 . 0.93 ?
C15 H15A . 0.96 ?
C15 H15B . 0.96 ?
C15 H15C . 0.96 ?

loop_
_geom_hbond_atom_site_label_D
_geom_hbond_atom_site_label_H
_geom_hbond_atom_site_label_A
_geom_hbond_site_symmetry_A
_geom_hbond_distance_DH
_geom_hbond_distance_HA
_geom_hbond_distance_DA
_geom_hbond_angle_DHA
_geom_hbond_publ_flag
C15 H15B S1 3_656 0.96 2.98 3.755(4) 138.4 ?

loop_
_geom_torsion_atom_site_label_1
_geom_torsion_atom_site_label_2
_geom_torsion_atom_site_label_3
_geom_torsion_atom_site_label_4
_geom_torsion_site_symmetry_1
_geom_torsion_site_symmetry_2
_geom_torsion_site_symmetry_3
_geom_torsion_site_symmetry_4
_geom_torsion
_geom_torsion_publ_flag
C7 S1 C1 C6 . . . . -0.1(2) ?
C7 S1 C1 C2 . . . . -177.2(3) ?
C6 C1 C2 C3 . . . . -0.8(4) ?
S1 C1 C2 C3 . . . . 176.1(2) ?
C1 C2 C3 C4 . . . . 1.1(5) ?
C2 C3 C4 C5 . . . . -0.5(5) ?
C3 C4 C5 C6 . . . . -0.5(5) ?
C4 C5 C6 N1 . . . . -177.3(3) ?
C4 C5 C6 C1 . . . . 0.8(4) ?
C7 N1 C6 C5 . . . . 177.1(3) ?
C7 N1 C6 C1 . . . . -1.1(3) ?
C2 C1 C6 C5 . . . . -0.1(4) ?
S1 C1 C6 C5 . . . . -177.6(2) ?
C2 C1 C6 N1 . . . . 178.1(2) ?
S1 C1 C6 N1 . . . . 0.7(3) ?
C6 N1 C7 S1 . . . . 1.0(3) ?
C6 N1 C7 S2 . . . . 176.78(19) ?
C1 S1 C7 N1 . . . . -0.6(2) ?
C1 S1 C7 S2 . . . . -176.51(17) ?
C8 S2 C7 N1 . . . . 99.6(3) ?
C8 S2 C7 S1 . . . . -84.7(2) ?
C7 S2 C8 F1 . . . . 55.7(3) ?
C7 S2 C8 F2 . . . . -58.0(3) ?
C7 S2 C8 C9 . . . . 179.7(2) ?
F1 C8 C9 C14 . . . . -155.0(3) ?
F2 C8 C9 C14 . . . . -38.5(4) ?
S2 C8 C9 C14 . . . . 82.1(3) ?
F1 C8 C9 C10 . . . . 25.8(4) ?
F2 C8 C9 C10 . . . . 142.3(3) ?
S2 C8 C9 C10 . . . . -97.1(3) ?
C14 C9 C10 C11 . . . . 0.1(5) ?
C8 C9 C10 C11 . . . . 179.2(3) ?
C9 C10 C11 C12 . . . . -0.2(5) ?
C15 O1 C12 C13 . . . . 9.6(4) ?
C15 O1 C12 C11 . . . . -170.8(3) ?
C10 C11 C12 O1 . . . . -179.5(3) ?
C10 C11 C12 C13 . . . . 0.1(5) ?
O1 C12 C13 C14 . . . . 179.7(3) ?
C11 C12 C13 C14 . . . . 0.1(5) ?
C10 C9 C14 C13 . . . . 0.1(5) ?
C8 C9 C14 C13 . . . . -179.0(3) ?
C12 C13 C14 C9 . . . . -0.2(5) ?
